data_7156068
loop_
_publ_author_name
'Mondal, Amrita'
'Kundu, Priyanka'
'Jash, Moumita'
'Chowdhury, Chinmay'

_publ_section_title
;
 Palladium-catalysed stereoselective synthesis of
 4-(diarylmethylidene)-3,4-dihydroisoquinolin-1(2H)-ones: expedient access
 to 4-substituted isoquinolin-1(2H)-ones and isoquinolines.
;
_journal_issue 6
_journal_name_full 'Organic &amp; biomolecular chemistry'
_journal_page_first 963
_journal_page_last 980
_journal_paper_doi 10.1039/c7ob02788e
_journal_volume 16
_journal_year 2018
_chemical_formula_moiety 'C23 H21 N3 O3'
_chemical_formula_sum 'C23 H21 N3 O3'
_chemical_formula_weight 387.43
_chemical_melting_point 460.1(10)
_chemical_name_systematic
(Z)-4-((2,4-dimethoxypyrimidin-5-yl)(phenyl)methylene)-2-methyl-3,4-dihydroisoquinolin-1(2H)-one
_space_group_crystal_system monoclinic
_space_group_IT_number 15
_space_group_name_Hall '-I 2ya'
_space_group_name_H-M_alt 'I 1 2/a 1'
_symmetry_space_group_name_Hall '-I 2ya'
_symmetry_space_group_name_H-M 'I 1 2/a 1'
_atom_sites_solution_hydrogens geom
_audit_creation_date 2017-07-20
_audit_creation_method
;
Olex2 1.2
(compiled 2016.02.19 svn.r3266 for OlexSys, GUI svn.r5155)
;
_audit_update_record
;
2017-08-29 deposited with the CCDC.
2018-01-08 downloaded from the CCDC.
;
_cell_angle_alpha 90
_cell_angle_beta 92.324(14)
_cell_angle_gamma 90
_cell_formula_units_Z 8
_cell_length_a 12.091(4)
_cell_length_b 12.635(5)
_cell_length_c 25.986(10)
_cell_measurement_reflns_used 3837
_cell_measurement_temperature 273.15
_cell_measurement_theta_max 23.59
_cell_measurement_theta_min 2.77
_cell_volume 3967(3)
_computing_molecular_graphics 'Olex2 (Dolomanov et al., 2009)'
_computing_publication_material 'Olex2 (Dolomanov et al., 2009)'
_computing_structure_refinement 'ShelXL (Sheldrick, 2015)'
_diffrn_ambient_temperature 273.15
_diffrn_measured_fraction_theta_full 0.999
_diffrn_measured_fraction_theta_max 0.992
_diffrn_measurement_device_type 'Bruker APEX-II CCD'
_diffrn_measurement_method '\f and \w scans'
_diffrn_radiation_type MoK\a
_diffrn_radiation_wavelength 0.71073
_diffrn_reflns_av_R_equivalents 0.0670
_diffrn_reflns_av_unetI/netI 0.0514
_diffrn_reflns_Laue_measured_fraction_full 0.999
_diffrn_reflns_Laue_measured_fraction_max 0.992
_diffrn_reflns_limit_h_max 15
_diffrn_reflns_limit_h_min -15
_diffrn_reflns_limit_k_max 15
_diffrn_reflns_limit_k_min -14
_diffrn_reflns_limit_l_max 32
_diffrn_reflns_limit_l_min -32
_diffrn_reflns_number 24976
_diffrn_reflns_point_group_measured_fraction_full 0.999
_diffrn_reflns_point_group_measured_fraction_max 0.992
_diffrn_reflns_theta_full 25.242
_diffrn_reflns_theta_max 26.697
_diffrn_reflns_theta_min 2.332
_diffrn_standards_number 0
_exptl_absorpt_coefficient_mu 0.088
_exptl_absorpt_correction_T_max 0.7455
_exptl_absorpt_correction_T_min 0.6600
_exptl_absorpt_correction_type multi-scan
_exptl_absorpt_process_details
;
SADABS-2014/5 (Bruker,2014/5) was used for absorption correction.
wR2(int) was 0.0928 before and 0.0488 after correction.
The Ratio of minimum to maximum transmission is 0.8853.
The \l/2 correction factor is 0.00150.
;
_exptl_crystal_colour white
_exptl_crystal_colour_primary white
_exptl_crystal_density_diffrn 1.298
_exptl_crystal_description needle
_exptl_crystal_F_000 1632
_exptl_crystal_size_max 0.5
_exptl_crystal_size_mid 0.2
_exptl_crystal_size_min 0.1
_refine_diff_density_max 0.191
_refine_diff_density_min -0.241
_refine_diff_density_rms 0.046
_refine_ls_extinction_method none
_refine_ls_goodness_of_fit_ref 1.038
_refine_ls_hydrogen_treatment constr
_refine_ls_matrix_type full
_refine_ls_number_parameters 265
_refine_ls_number_reflns 4158
_refine_ls_number_restraints 0
_refine_ls_restrained_S_all 1.038
_refine_ls_R_factor_all 0.1165
_refine_ls_R_factor_gt 0.0563
_refine_ls_shift/su_max 0.000
_refine_ls_shift/su_mean 0.000
_refine_ls_structure_factor_coef Fsqd
_refine_ls_weighting_details 'w=1/[\s^2^(Fo^2^)+(0.0870P)^2^+0.2205P] where P=(Fo^2^+2Fc^2^)/3'
_refine_ls_weighting_scheme calc
_refine_ls_wR_factor_gt 0.1404
_refine_ls_wR_factor_ref 0.1729
_reflns_Friedel_coverage 0.000
_reflns_number_gt 2202
_reflns_number_total 4158
_reflns_threshold_expression 'I > 2\s(I)'
_cod_data_source_file c7ob02788e2.cif
_cod_data_source_block cc_amr4_31bp_0m_pl
_cod_depositor_comments
;
The following automatic conversions were performed:

'_chemical_melting_point' value '186-188 degree centigrade' was
changed to '460.1(10)' - it was converted from degrees Celsius(C) to
Kelvins(K), the average value was taken and precision was estimated.

Automatic conversion script
Id: cif_fix_values 4973 2017-02-22 13:04:09Z antanas 

 Adding full bibliography for 7156068--7156071.cif.
;
_cod_database_code 7156068
_shelx_space_group_comment
;
The symmetry employed for this shelxl refinement is uniquely defined
by the following loop, which should always be used as a source of
symmetry information in preference to the above space-group names.
They are only intended as comments.
;
_olex2_refinement_description
;
1. Fixed Uiso
 At 1.2 times of:
  All C(H) groups, All C(H,H) groups
 At 1.5 times of:
  All C(H,H,H) groups
2.a Secondary CH2 refined with riding coordinates:
 C00R(H00A,H00B)
2.b Aromatic/amide H refined with riding coordinates:
 C00Z(H00Z), C010(H010), C011(H011), C014(H014), C015(H015), C019(H019),
 C01A(H01A), C01B(H01B), C01D(H01D), C01K(H01K)
2.c Idealised Me refined as rotating group:
 C01G(H01C,H01E,H01F), C01H(H01G,H01H,H01I), C01L(H01J,H01L,H01M)
;
_shelx_shelxl_version_number 2014/7
_olex2_submission_special_instructions 'No special instructions were received'

loop_
_space_group_symop_operation_xyz
'x, y, z'
'-x+1/2, y, -z'
'x+1/2, y+1/2, z+1/2'
'-x+1, y+1/2, -z+1/2'
'-x, -y, -z'
'x-1/2, -y, z'
'-x+1/2, -y+1/2, -z+1/2'
'x, -y+1/2, z+1/2'

loop_
_atom_site_label
_atom_site_type_symbol
_atom_site_fract_x
_atom_site_fract_y
_atom_site_fract_z
_atom_site_U_iso_or_equiv
_atom_site_adp_type
_atom_site_occupancy
_atom_site_site_symmetry_order
_atom_site_calc_flag
_atom_site_refinement_flags_posn
O001 O 0.22448(14) 0.32671(12) 0.07471(7) 0.0648(5) Uani 1 1 d .
O008 O 0.08079(19) -0.07480(14) 0.22945(7) 0.0847(7) Uani 1 1 d .
O004 O 0.22486(15) 0.64491(12) 0.15221(7) 0.0663(5) Uani 1 1 d .
N005 N 0.22355(16) 0.48880(14) 0.11342(7) 0.0515(5) Uani 1 1 d .
N00A N 0.08938(18) 0.10294(15) 0.22237(8) 0.0592(6) Uani 1 1 d .
N00C N 0.07789(18) 0.53667(14) 0.16716(8) 0.0581(6) Uani 1 1 d .
C00E C 0.01847(18) 0.26466(15) 0.11259(8) 0.0441(5) Uani 1 1 d .
C00G C 0.07457(19) 0.36670(16) 0.12532(8) 0.0455(6) Uani 1 1 d .
C00I C 0.17560(19) 0.39685(16) 0.10467(9) 0.0471(6) Uani 1 1 d .
C00J C 0.1707(2) 0.55249(17) 0.14446(9) 0.0503(6) Uani 1 1 d .
C00L C -0.01383(18) 0.25038(17) 0.05677(9) 0.0471(6) Uani 1 1 d .
C00N C -0.00321(18) 0.19274(16) 0.14879(9) 0.0452(5) Uani 1 1 d .
C00P C -0.07252(19) 0.09716(17) 0.14067(9) 0.0498(6) Uani 1 1 d .
C00R C 0.0419(2) 0.20271(17) 0.20352(9) 0.0570(7) Uani 1 1 d .
H00A H 0.0984 0.2572 0.2053 0.068 Uiso 1 1 calc R
H00B H -0.0171 0.2240 0.2255 0.068 Uiso 1 1 calc R
C00W C 0.0462(2) 0.00824(19) 0.20955(10) 0.0601(7) Uani 1 1 d .
C00Y C -0.0466(2) 0.00795(17) 0.17029(10) 0.0567(7) Uani 1 1 d .
C00Z C 0.0188(2) 0.16215(19) 0.03025(10) 0.0577(6) Uani 1 1 d .
H00Z H 0.0630 0.1116 0.0470 0.069 Uiso 1 1 calc R
C010 C -0.0770(2) 0.3263(2) 0.03084(10) 0.0619(7) Uani 1 1 d .
H010 H -0.0976 0.3876 0.0478 0.074 Uiso 1 1 calc R
C011 C 0.0305(2) 0.44107(17) 0.15643(9) 0.0569(7) Uani 1 1 d .
H011 H -0.0362 0.4255 0.1713 0.068 Uiso 1 1 calc R
C014 C -0.1652(2) 0.0944(2) 0.10703(11) 0.0658(7) Uani 1 1 d .
H014 H -0.1850 0.1543 0.0880 0.079 Uiso 1 1 calc R
C015 C -0.0134(2) 0.1473(2) -0.02116(11) 0.0724(8) Uani 1 1 d .
H015 H 0.0090 0.0873 -0.0386 0.087 Uiso 1 1 calc R
C019 C -0.1097(2) 0.3109(3) -0.02062(11) 0.0757(8) Uani 1 1 d .
H019 H -0.1531 0.3616 -0.0378 0.091 Uiso 1 1 calc R
C01A C -0.0786(3) 0.2222(3) -0.04602(12) 0.0802(9) Uani 1 1 d .
H01A H -0.1016 0.2122 -0.0803 0.096 Uiso 1 1 calc R
C01B C -0.1087(3) -0.0837(2) 0.16372(12) 0.0751(9) Uani 1 1 d .
H01B H -0.0897 -0.1441 0.1825 0.090 Uiso 1 1 calc R
C01D C -0.2273(3) 0.0038(2) 0.10184(13) 0.0824(9) Uani 1 1 d .
H01D H -0.2893 0.0028 0.0795 0.099 Uiso 1 1 calc R
C01G C 0.1705(3) 0.1099(2) 0.26515(12) 0.0842(9) Uani 1 1 d .
H01C H 0.2210 0.1667 0.2591 0.126 Uiso 1 1 calc GR
H01E H 0.2107 0.0445 0.2681 0.126 Uiso 1 1 calc GR
H01F H 0.1333 0.1230 0.2965 0.126 Uiso 1 1 calc GR
C01H C 0.1808(3) 0.7169(2) 0.18798(12) 0.0909(11) Uani 1 1 d .
H01G H 0.1050 0.7319 0.1782 0.136 Uiso 1 1 calc GR
H01H H 0.2228 0.7813 0.1882 0.136 Uiso 1 1 calc GR
H01I H 0.1847 0.6861 0.2218 0.136 Uiso 1 1 calc GR
C01K C -0.1983(3) -0.0852(2) 0.12949(14) 0.0876(10) Uani 1 1 d .
H01K H -0.2396 -0.1468 0.1250 0.105 Uiso 1 1 calc R
C01L C 0.3321(2) 0.3556(3) 0.05670(14) 0.0977(11) Uani 1 1 d .
H01J H 0.3581 0.3010 0.0346 0.147 Uiso 1 1 calc GR
H01L H 0.3832 0.3641 0.0856 0.147 Uiso 1 1 calc GR
H01M H 0.3263 0.4210 0.0379 0.147 Uiso 1 1 calc GR

loop_
_atom_site_aniso_label
_atom_site_aniso_U_11
_atom_site_aniso_U_22
_atom_site_aniso_U_33
_atom_site_aniso_U_23
_atom_site_aniso_U_13
_atom_site_aniso_U_12
O001 0.0597(11) 0.0493(10) 0.0865(13) -0.0107(8) 0.0194(9) 0.0021(8)
O008 0.1265(18) 0.0519(11) 0.0756(13) 0.0181(10) 0.0034(12) 0.0123(11)
O004 0.0868(14) 0.0477(9) 0.0650(12) -0.0109(8) 0.0097(9) -0.0160(9)
N005 0.0572(13) 0.0411(11) 0.0565(12) 0.0026(9) 0.0054(10) -0.0024(9)
N00A 0.0738(15) 0.0509(12) 0.0523(13) 0.0115(10) -0.0049(11) -0.0045(10)
N00C 0.0712(15) 0.0439(11) 0.0600(13) -0.0073(9) 0.0124(11) -0.0051(10)
C00E 0.0471(13) 0.0342(11) 0.0510(14) 0.0014(10) 0.0016(10) 0.0025(9)
C00G 0.0525(14) 0.0358(11) 0.0481(13) 0.0030(10) 0.0016(11) 0.0022(10)
C00I 0.0535(14) 0.0361(12) 0.0517(14) 0.0036(10) 0.0031(11) 0.0028(10)
C00J 0.0639(16) 0.0416(13) 0.0453(13) 0.0045(10) 0.0011(12) -0.0057(11)
C00L 0.0494(14) 0.0433(12) 0.0486(14) 0.0024(10) -0.0008(11) -0.0039(10)
C00N 0.0491(13) 0.0374(12) 0.0494(14) 0.0001(10) 0.0043(11) -0.0010(10)
C00P 0.0516(15) 0.0419(12) 0.0566(15) -0.0040(11) 0.0105(12) -0.0053(11)
C00R 0.0756(18) 0.0441(13) 0.0511(15) 0.0037(11) 0.0006(13) -0.0083(12)
C00W 0.0820(19) 0.0473(15) 0.0517(15) 0.0081(12) 0.0123(14) -0.0021(13)
C00Y 0.0699(17) 0.0427(13) 0.0586(16) -0.0012(11) 0.0178(14) -0.0090(12)
C00Z 0.0680(17) 0.0499(14) 0.0549(16) -0.0002(11) -0.0023(13) 0.0006(12)
C010 0.0649(17) 0.0565(15) 0.0639(17) 0.0102(13) -0.0011(14) 0.0106(13)
C011 0.0646(16) 0.0443(13) 0.0626(16) -0.0024(11) 0.0137(13) -0.0055(12)
C014 0.0536(16) 0.0607(16) 0.083(2) -0.0028(14) -0.0019(14) -0.0109(13)
C015 0.087(2) 0.0690(18) 0.0611(18) -0.0104(14) 0.0025(16) -0.0159(16)
C019 0.0634(19) 0.096(2) 0.067(2) 0.0250(17) -0.0097(15) 0.0026(16)
C01A 0.076(2) 0.106(2) 0.0576(18) 0.0040(18) -0.0069(16) -0.0209(19)
C01B 0.097(2) 0.0446(15) 0.085(2) -0.0014(13) 0.0193(19) -0.0198(15)
C01D 0.0654(19) 0.076(2) 0.106(2) -0.0124(18) 0.0015(17) -0.0230(16)
C01G 0.098(2) 0.083(2) 0.0690(19) 0.0215(16) -0.0291(17) -0.0144(18)
C01H 0.135(3) 0.0642(18) 0.075(2) -0.0282(15) 0.0244(19) -0.0243(18)
C01K 0.092(2) 0.063(2) 0.108(3) -0.0179(18) 0.018(2) -0.0342(18)
C01L 0.0635(19) 0.098(2) 0.135(3) -0.035(2) 0.042(2) -0.0083(17)

loop_
_atom_type_symbol
_atom_type_description
_atom_type_scat_dispersion_real
_atom_type_scat_dispersion_imag
_atom_type_scat_source
C C 0.0033 0.0016 'International Tables Vol C Tables 4.2.6.8 and 6.1.1.4'
H H 0.0000 0.0000 'International Tables Vol C Tables 4.2.6.8 and 6.1.1.4'
N N 0.0061 0.0033 'International Tables Vol C Tables 4.2.6.8 and 6.1.1.4'
O O 0.0106 0.0060 'International Tables Vol C Tables 4.2.6.8 and 6.1.1.4'

loop_
_geom_angle_atom_site_label_1
_geom_angle_atom_site_label_2
_geom_angle_atom_site_label_3
_geom_angle
C00I O001 C01L 116.53(19)
C00J O004 C01H 117.3(2)
C00I N005 C00J 115.0(2)
C00W N00A C00R 122.9(2)
C00W N00A C01G 119.1(2)
C01G N00A C00R 116.6(2)
C00J N00C C011 114.0(2)
C00G C00E C00L 114.73(17)
C00N C00E C00G 122.1(2)
C00N C00E C00L 123.16(19)
C00I C00G C00E 123.03(19)
C011 C00G C00E 123.0(2)
C011 C00G C00I 114.0(2)
O001 C00I C00G 117.1(2)
N005 C00I O001 119.1(2)
N005 C00I C00G 123.9(2)
N005 C00J O004 111.9(2)
N00C C00J O004 119.1(2)
N00C C00J N005 129.0(2)
C00Z C00L C00E 120.9(2)
C00Z C00L C010 118.8(2)
C010 C00L C00E 120.3(2)
C00E C00N C00P 125.3(2)
C00E C00N C00R 122.1(2)
C00P C00N C00R 112.58(18)
C00Y C00P C00N 117.9(2)
C014 C00P C00N 123.1(2)
C014 C00P C00Y 118.9(2)
N00A C00R C00N 111.48(18)
N00A C00R H00A 109.3
N00A C00R H00B 109.3
C00N C00R H00A 109.3
C00N C00R H00B 109.3
H00A C00R H00B 108.0
O008 C00W N00A 122.2(3)
O008 C00W C00Y 121.2(2)
N00A C00W C00Y 116.6(2)
C00P C00Y C00W 121.6(2)
C01B C00Y C00P 119.9(3)
C01B C00Y C00W 118.5(2)
C00L C00Z H00Z 119.5
C00L C00Z C015 121.1(2)
C015 C00Z H00Z 119.5
C00L C010 H010 120.0
C00L C010 C019 120.0(2)
C019 C010 H010 120.0
N00C C011 C00G 124.2(2)
N00C C011 H011 117.9
C00G C011 H011 117.9
C00P C014 H014 119.8
C01D C014 C00P 120.3(3)
C01D C014 H014 119.8
C00Z C015 H015 120.3
C01A C015 C00Z 119.5(3)
C01A C015 H015 120.3
C010 C019 H019 119.8
C01A C019 C010 120.5(3)
C01A C019 H019 119.8
C015 C01A H01A 119.9
C019 C01A C015 120.2(3)
C019 C01A H01A 119.9
C00Y C01B H01B 120.0
C01K C01B C00Y 120.0(3)
C01K C01B H01B 120.0
C014 C01D H01D 119.8
C01K C01D C014 120.3(3)
C01K C01D H01D 119.8
N00A C01G H01C 109.5
N00A C01G H01E 109.5
N00A C01G H01F 109.5
H01C C01G H01E 109.5
H01C C01G H01F 109.5
H01E C01G H01F 109.5
O004 C01H H01G 109.5
O004 C01H H01H 109.5
O004 C01H H01I 109.5
H01G C01H H01H 109.5
H01G C01H H01I 109.5
H01H C01H H01I 109.5
C01B C01K H01K 119.8
C01D C01K C01B 120.4(3)
C01D C01K H01K 119.8
O001 C01L H01J 109.5
O001 C01L H01L 109.5
O001 C01L H01M 109.5
H01J C01L H01L 109.5
H01J C01L H01M 109.5
H01L C01L H01M 109.5

loop_
_geom_bond_atom_site_label_1
_geom_bond_atom_site_label_2
_geom_bond_distance
O001 C00I 1.333(3)
O001 C01L 1.447(3)
O008 C00W 1.235(3)
O004 C00J 1.350(3)
O004 C01H 1.420(3)
N005 C00I 1.314(3)
N005 C00J 1.322(3)
N00A C00R 1.461(3)
N00A C00W 1.342(3)
N00A C01G 1.455(3)
N00C C00J 1.304(3)
N00C C011 1.361(3)
C00E C00G 1.488(3)
C00E C00L 1.498(3)
C00E C00N 1.341(3)
C00G C00I 1.407(3)
C00G C011 1.362(3)
C00L C00Z 1.377(3)
C00L C010 1.384(3)
C00N C00P 1.480(3)
C00N C00R 1.508(3)
C00P C00Y 1.393(3)
C00P C014 1.393(4)
C00R H00A 0.9700
C00R H00B 0.9700
C00W C00Y 1.486(4)
C00Y C01B 1.386(3)
C00Z H00Z 0.9300
C00Z C015 1.389(4)
C010 H010 0.9300
C010 C019 1.393(4)
C011 H011 0.9300
C014 H014 0.9300
C014 C01D 1.373(4)
C015 H015 0.9300
C015 C01A 1.376(4)
C019 H019 0.9300
C019 C01A 1.361(4)
C01A H01A 0.9300
C01B H01B 0.9300
C01B C01K 1.374(5)
C01D H01D 0.9300
C01D C01K 1.372(4)
C01G H01C 0.9600
C01G H01E 0.9600
C01G H01F 0.9600
C01H H01G 0.9600
C01H H01H 0.9600
C01H H01I 0.9600
C01K H01K 0.9300
C01L H01J 0.9600
C01L H01L 0.9600
C01L H01M 0.9600

loop_
_geom_torsion_atom_site_label_1
_geom_torsion_atom_site_label_2
_geom_torsion_atom_site_label_3
_geom_torsion_atom_site_label_4
_geom_torsion
O008 C00W C00Y C00P -167.7(2)
O008 C00W C00Y C01B 12.8(4)
N00A C00W C00Y C00P 12.9(4)
N00A C00W C00Y C01B -166.6(2)
C00E C00G C00I O001 -3.8(3)
C00E C00G C00I N005 176.4(2)
C00E C00G C011 N00C -177.4(2)
C00E C00L C00Z C015 178.3(2)
C00E C00L C010 C019 -177.9(2)
C00E C00N C00P C00Y 149.1(2)
C00E C00N C00P C014 -34.4(3)
C00E C00N C00R N00A -133.2(2)
C00G C00E C00L C00Z 126.3(2)
C00G C00E C00L C010 -53.5(3)
C00G C00E C00N C00P 170.6(2)
C00G C00E C00N C00R -9.0(3)
C00I N005 C00J O004 179.36(19)
C00I N005 C00J N00C -0.3(4)
C00I C00G C011 N00C 0.2(4)
C00J N005 C00I O001 -178.5(2)
C00J N005 C00I C00G 1.2(3)
C00J N00C C011 C00G 0.6(4)
C00L C00E C00G C00I -61.1(3)
C00L C00E C00G C011 116.3(2)
C00L C00E C00N C00P -7.9(3)
C00L C00E C00N C00R 172.5(2)
C00L C00Z C015 C01A 0.2(4)
C00L C010 C019 C01A -1.0(4)
C00N C00E C00G C00I 120.3(2)
C00N C00E C00G C011 -62.3(3)
C00N C00E C00L C00Z -55.2(3)
C00N C00E C00L C010 125.1(2)
C00N C00P C00Y C00W 1.0(3)
C00N C00P C00Y C01B -179.5(2)
C00N C00P C014 C01D -178.9(2)
C00P C00N C00R N00A 47.1(3)
C00P C00Y C01B C01K -2.5(4)
C00P C014 C01D C01K -0.4(4)
C00R N00A C00W O008 -173.1(2)
C00R N00A C00W C00Y 6.4(3)
C00R C00N C00P C00Y -31.2(3)
C00R C00N C00P C014 145.2(2)
C00W N00A C00R C00N -36.3(3)
C00W C00Y C01B C01K 177.0(3)
C00Y C00P C014 C01D -2.4(4)
C00Y C01B C01K C01D -0.3(5)
C00Z C00L C010 C019 2.3(4)
C00Z C015 C01A C019 1.1(4)
C010 C00L C00Z C015 -1.9(4)
C010 C019 C01A C015 -0.7(4)
C011 N00C C00J O004 179.8(2)
C011 N00C C00J N005 -0.5(4)
C011 C00G C00I O001 178.6(2)
C011 C00G C00I N005 -1.1(3)
C014 C00P C00Y C00W -175.6(2)
C014 C00P C00Y C01B 3.9(4)
C014 C01D C01K C01B 1.8(5)
C01G N00A C00R C00N 157.5(2)
C01G N00A C00W O008 -7.3(4)
C01G N00A C00W C00Y 172.2(2)
C01H O004 C00J N005 -175.3(2)
C01H O004 C00J N00C 4.4(3)
C01L O001 C00I N005 4.0(3)
C01L O001 C00I C00G -175.7(2)
